data_4312957
loop_
_publ_author_name
'Li-Yi Zhang'
'Lin-Xi Shi'
'Zhong-Ning Chen'

_publ_contact_author
;
Zhong-Ning Chen
Fujian Institute of Research on the Structure of Matter, 
Chinese Academy of Sciences, Fuzhou, Fujian 350002, China.
;
_publ_contact_author_email '  czn@ms.fjirsm.ac.cn '
_publ_section_title
;
 Syntheses, Structures, and Electronic Interactions of
 Dicyanamide/Tricyanomethanide-Bridged Binuclear Organometallic Complexes
;
_journal_name_full 'Inorganic Chemistry'
_journal_page_first 633
_journal_page_last 640
_journal_paper_doi 10.1021/ic025879t
_journal_volume 42
_journal_year 2003
_chemical_formula_sum 'C33.5 H29 F1.5 Fe N1.5 O1.5 P2 S0.5'
_chemical_formula_weight 638.90
_chemical_name_systematic
; 
 ? 
;
_space_group_IT_number 15
_symmetry_cell_setting monoclinic
_symmetry_space_group_name_Hall '-C 2yc'
_symmetry_space_group_name_H-M 'C 1 2/c 1'
_atom_sites_solution_hydrogens geom
_atom_sites_solution_primary direct
_atom_sites_solution_secondary difmap
_audit_creation_method SHELXL-97
_cell_angle_alpha 90.00
_cell_angle_beta 93.3480(10)
_cell_angle_gamma 90.00
_cell_formula_units_Z 8
_cell_length_a 16.4730(2)
_cell_length_b 18.0376(3)
_cell_length_c 20.86220(10)
_cell_measurement_reflns_used 4502
_cell_measurement_temperature 293(2)
_cell_measurement_theta_max 24.49
_cell_measurement_theta_min 1.68
_cell_volume 6188.28(13)
_computing_cell_refinement 'Siemens SMART & SAINT'
_computing_data_collection 'Siemens SMART'
_computing_data_reduction 'Siemens XPREP'
_computing_molecular_graphics 'Bruker SHELXTL'
_computing_publication_material 'Bruker SHELXTL'
_computing_structure_refinement 'Siemens SHELXTL'
_computing_structure_solution 'Siemens SHELXTL'
_diffrn_ambient_temperature 293(2)
_diffrn_measured_fraction_theta_full 0.994
_diffrn_measured_fraction_theta_max 0.994
_diffrn_measurement_device_type 'Siemens SMART CCD'
_diffrn_measurement_method 'phi and omega scans'
_diffrn_radiation_monochromator graphite
_diffrn_radiation_source 'fine-focus sealed tube'
_diffrn_radiation_type MoK\a
_diffrn_radiation_wavelength 0.71073
_diffrn_reflns_av_R_equivalents 0.0305
_diffrn_reflns_av_sigmaI/netI 0.0408
_diffrn_reflns_limit_h_max 19
_diffrn_reflns_limit_h_min -10
_diffrn_reflns_limit_k_max 21
_diffrn_reflns_limit_k_min -13
_diffrn_reflns_limit_l_max 23
_diffrn_reflns_limit_l_min -24
_diffrn_reflns_number 9759
_diffrn_reflns_theta_full 24.49
_diffrn_reflns_theta_max 24.49
_diffrn_reflns_theta_min 1.68
_diffrn_standards_decay_% none
_diffrn_standards_interval_count none
_diffrn_standards_interval_time none
_diffrn_standards_number none
_exptl_absorpt_coefficient_mu 0.664
_exptl_absorpt_correction_T_max 1.0000
_exptl_absorpt_correction_T_min .7868
_exptl_absorpt_correction_type empirical
_exptl_absorpt_process_details 'SADABS (Sheldrick, 1996)'
_exptl_crystal_colour 'deep red'
_exptl_crystal_density_diffrn 1.372
_exptl_crystal_density_method 'not measured'
_exptl_crystal_description 'polydral pyramid'
_exptl_crystal_F_000 2640
_exptl_crystal_size_max .40
_exptl_crystal_size_mid .40
_exptl_crystal_size_min .26
_refine_diff_density_max 0.747
_refine_diff_density_min -0.516
_refine_diff_density_rms 0.074
_refine_ls_extinction_method none
_refine_ls_goodness_of_fit_ref 1.122
_refine_ls_hydrogen_treatment mixed
_refine_ls_matrix_type full
_refine_ls_number_parameters 376
_refine_ls_number_reflns 5121
_refine_ls_number_restraints 0
_refine_ls_restrained_S_all 1.122
_refine_ls_R_factor_all 0.0965
_refine_ls_R_factor_gt 0.0678
_refine_ls_shift/su_max 0.001
_refine_ls_shift/su_mean 0.000
_refine_ls_structure_factor_coef Fsqd
_refine_ls_weighting_details 'calc w=1/[\s^2^(Fo^2^)+(0.0591P)^2^+29.5727P] where P=(Fo^2^+2Fc^2^)/3'
_refine_ls_weighting_scheme calc
_refine_ls_wR_factor_gt 0.1569
_refine_ls_wR_factor_ref 0.1832
_reflns_number_gt 3811
_reflns_number_total 5121
_reflns_threshold_expression >2sigma(I)
_cod_data_source_file ic025879t-6_s1_6.cif
_cod_data_source_block 6(Compound9CF3SO3)
_cod_depositor_comments
;
The following automatic conversions were performed:

'_symmetry_cell_setting' value 'Monoclinic' changed to 'monoclinic'
according to the built-in table from CIF Core dictionary named
'cif_core.dic' version 2.4.1 from 2010-06-29.

Automatic conversion script
Id: cif_fix_values 1646 2011-03-28 12:23:43Z adriana 
;
_cod_original_formula_sum 'C33.50 H29 F1.50 Fe N1.50 O1.50 P2 S0.50'
_cod_database_code 4312957

loop_
_symmetry_equiv_pos_as_xyz
'x, y, z'
'-x, y, -z+1/2'
'x+1/2, y+1/2, z'
'-x+1/2, y+1/2, -z+1/2'
'-x, -y, -z'
'x, -y, z-1/2'
'-x+1/2, -y+1/2, -z'
'x+1/2, -y+1/2, z-1/2'

loop_
_atom_site_label
_atom_site_type_symbol
_atom_site_fract_x
_atom_site_fract_y
_atom_site_fract_z
_atom_site_U_iso_or_equiv
_atom_site_adp_type
_atom_site_occupancy
_atom_site_symmetry_multiplicity
_atom_site_calc_flag
_atom_site_refinement_flags
_atom_site_disorder_assembly
_atom_site_disorder_group
Fe Fe 0.53773(4) 0.30366(4) 0.56517(3) 0.0479(2) Uani 1 1 d . . .
P1 P 0.54182(8) 0.18977(8) 0.52749(7) 0.0516(4) Uani 1 1 d . . .
P2 P 0.40501(8) 0.29773(7) 0.54709(7) 0.0483(3) Uani 1 1 d . . .
N1 N 0.5287(3) 0.2572(2) 0.6465(2) 0.0507(10) Uani 1 1 d . . .
N2 N 0.5000 0.0494(7) 0.7500 0.296(14) Uani 1 2 d S . .
C1 C 0.5167(3) 0.2285(3) 0.6941(3) 0.0523(13) Uani 1 1 d . . .
C2 C 0.5000 0.1129(7) 0.7500 0.188(10) Uani 1 2 d S . .
C3 C 0.5000 0.1906(4) 0.7500 0.070(2) Uani 1 2 d S . .
C4 C 0.4384(3) 0.1507(3) 0.5319(3) 0.0600(14) Uani 1 1 d . . .
H4A H 0.4328 0.1059 0.5062 0.072 Uiso 1 1 calc R . .
H4B H 0.4279 0.1385 0.5759 0.072 Uiso 1 1 calc R . .
C5 C 0.3791(3) 0.2098(3) 0.5059(3) 0.0598(14) Uani 1 1 d . . .
H5A H 0.3238 0.1955 0.5138 0.072 Uiso 1 1 calc R . .
H5B H 0.3832 0.2154 0.4600 0.072 Uiso 1 1 calc R . .
C11 C 0.5628(3) 0.1687(3) 0.4442(3) 0.0586(14) Uani 1 1 d . . .
C12 C 0.5791(4) 0.0968(4) 0.4256(3) 0.0791(19) Uani 1 1 d . . .
H12A H 0.5847 0.0597 0.4565 0.095 Uiso 1 1 calc R . .
C13 C 0.5874(5) 0.0795(5) 0.3621(4) 0.094(2) Uani 1 1 d . . .
H13A H 0.5979 0.0307 0.3507 0.112 Uiso 1 1 calc R . .
C14 C 0.5804(5) 0.1323(5) 0.3162(4) 0.098(2) Uani 1 1 d . . .
H14A H 0.5854 0.1199 0.2733 0.117 Uiso 1 1 calc R . .
C15 C 0.5658(6) 0.2039(5) 0.3331(4) 0.114(3) Uani 1 1 d . . .
H15A H 0.5620 0.2406 0.3017 0.136 Uiso 1 1 calc R . .
C16 C 0.5568(5) 0.2226(4) 0.3974(3) 0.086(2) Uani 1 1 d . . .
H16A H 0.5466 0.2715 0.4085 0.103 Uiso 1 1 calc R . .
C21 C 0.6079(4) 0.1257(3) 0.5737(3) 0.0615(15) Uani 1 1 d . . .
C22 C 0.6865(4) 0.1479(4) 0.5901(4) 0.089(2) Uani 1 1 d . . .
H22A H 0.7045 0.1938 0.5764 0.106 Uiso 1 1 calc R . .
C23 C 0.7392(5) 0.1031(6) 0.6268(4) 0.117(3) Uani 1 1 d . . .
H23A H 0.7923 0.1184 0.6367 0.140 Uiso 1 1 calc R . .
C24 C 0.7125(7) 0.0354(6) 0.6486(4) 0.121(4) Uani 1 1 d . . .
H24A H 0.7472 0.0053 0.6740 0.145 Uiso 1 1 calc R . .
C25 C 0.6351(7) 0.0133(5) 0.6326(4) 0.119(3) Uani 1 1 d . . .
H25A H 0.6171 -0.0323 0.6469 0.142 Uiso 1 1 calc R . .
C26 C 0.5830(5) 0.0577(4) 0.5953(4) 0.090(2) Uani 1 1 d . . .
H26A H 0.5304 0.0414 0.5847 0.108 Uiso 1 1 calc R . .
C31 C 0.3487(3) 0.2970(3) 0.6197(3) 0.0574(14) Uani 1 1 d . . .
C32 C 0.3654(4) 0.3518(4) 0.6649(3) 0.0682(16) Uani 1 1 d . . .
H32A H 0.4048 0.3874 0.6578 0.082 Uiso 1 1 calc R . .
C33 C 0.3234(4) 0.3541(5) 0.7208(3) 0.085(2) Uani 1 1 d . . .
H33A H 0.3334 0.3919 0.7505 0.102 Uiso 1 1 calc R . .
C34 C 0.2672(5) 0.3000(6) 0.7318(4) 0.111(3) Uani 1 1 d . . .
H34A H 0.2388 0.3014 0.7690 0.133 Uiso 1 1 calc R . .
C35 C 0.2529(6) 0.2446(6) 0.6889(4) 0.125(3) Uani 1 1 d . . .
H35A H 0.2162 0.2073 0.6976 0.149 Uiso 1 1 calc R . .
C36 C 0.2924(4) 0.2428(5) 0.6320(3) 0.091(2) Uani 1 1 d . . .
H36A H 0.2810 0.2053 0.6022 0.109 Uiso 1 1 calc R . .
C41 C 0.3520(3) 0.3670(3) 0.4968(3) 0.0515(13) Uani 1 1 d . . .
C42 C 0.2956(3) 0.4161(3) 0.5198(3) 0.0626(15) Uani 1 1 d . . .
H42A H 0.2840 0.4144 0.5629 0.075 Uiso 1 1 calc R . .
C43 C 0.2569(4) 0.4670(4) 0.4800(3) 0.0744(17) Uani 1 1 d . . .
H43A H 0.2192 0.4991 0.4965 0.089 Uiso 1 1 calc R . .
C44 C 0.2725(4) 0.4713(3) 0.4169(4) 0.0737(18) Uani 1 1 d . . .
H44A H 0.2454 0.5058 0.3903 0.088 Uiso 1 1 calc R . .
C45 C 0.3290(4) 0.4241(4) 0.3927(3) 0.0722(17) Uani 1 1 d . . .
H45A H 0.3404 0.4268 0.3496 0.087 Uiso 1 1 calc R . .
C46 C 0.3686(4) 0.3728(3) 0.4324(3) 0.0639(15) Uani 1 1 d . . .
H46A H 0.4070 0.3415 0.4158 0.077 Uiso 1 1 calc R . .
C51 C 0.5690(4) 0.3841(3) 0.4995(3) 0.0697(17) Uani 1 1 d . . .
H51A H 0.5469 0.3893 0.4551 0.084 Uiso 1 1 calc R . .
C52 C 0.5396(4) 0.4185(3) 0.5541(3) 0.0661(16) Uani 1 1 d . . .
H52A H 0.4922 0.4513 0.5544 0.079 Uiso 1 1 calc R . .
C53 C 0.5893(4) 0.3985(4) 0.6075(3) 0.0750(18) Uani 1 1 d . . .
H53A H 0.5833 0.4150 0.6518 0.090 Uiso 1 1 calc R . .
C54 C 0.6509(4) 0.3514(4) 0.5865(4) 0.079(2) Uani 1 1 d . . .
H54A H 0.6954 0.3297 0.6135 0.094 Uiso 1 1 calc R . .
C55 C 0.6382(4) 0.3429(4) 0.5206(4) 0.0779(19) Uani 1 1 d . . .
H55A H 0.6724 0.3138 0.4931 0.093 Uiso 1 1 calc R . .
S S 0.9616(3) 0.0705(4) 0.7265(2) 0.1504(19) Uani 0.50 1 d P . .
C C 0.9616(3) 0.0705(4) 0.7265(2) 0.1504(19) Uani 0.50 1 d P . .
O1 O 0.9211(7) 0.1352(6) 0.7553(6) 0.299(8) Uani 0.50 1 d P . .
O2 O 0.9689(4) 0.0731(6) 0.6680(3) 0.216(4) Uani 0.50 1 d P . .
O3 O 0.9116(7) 0.0147(5) 0.7482(4) 0.243(5) Uani 0.50 1 d P . .
F1 F 0.9211(7) 0.1352(6) 0.7553(6) 0.299(8) Uani 0.50 1 d P . .
F2 F 0.9689(4) 0.0731(6) 0.6680(3) 0.216(4) Uani 0.50 1 d P . .
F3 F 0.9116(7) 0.0147(5) 0.7482(4) 0.243(5) Uani 0.50 1 d P . .

loop_
_atom_site_aniso_label
_atom_site_aniso_U_11
_atom_site_aniso_U_22
_atom_site_aniso_U_33
_atom_site_aniso_U_23
_atom_site_aniso_U_13
_atom_site_aniso_U_12
Fe 0.0452(4) 0.0462(4) 0.0527(5) 0.0075(3) 0.0069(3) -0.0041(3)
P1 0.0518(8) 0.0489(8) 0.0553(8) 0.0051(6) 0.0119(6) 0.0054(6)
P2 0.0439(7) 0.0445(7) 0.0569(8) 0.0008(6) 0.0075(6) -0.0010(6)
N1 0.055(3) 0.048(2) 0.050(3) 0.002(2) 0.009(2) 0.002(2)
N2 0.71(4) 0.062(8) 0.136(11) 0.000 0.211(18) 0.000
C1 0.063(3) 0.046(3) 0.048(3) -0.003(2) 0.007(3) -0.001(3)
C2 0.45(3) 0.061(8) 0.064(7) 0.000 0.109(12) 0.000
C3 0.116(8) 0.043(4) 0.055(5) 0.000 0.017(5) 0.000
C4 0.059(3) 0.043(3) 0.079(4) 0.002(3) 0.016(3) -0.004(3)
C5 0.054(3) 0.052(3) 0.073(4) -0.008(3) 0.008(3) -0.009(3)
C11 0.056(3) 0.068(4) 0.053(3) -0.001(3) 0.008(3) 0.007(3)
C12 0.089(5) 0.080(5) 0.068(4) -0.011(3) 0.005(3) 0.012(4)
C13 0.101(6) 0.096(6) 0.084(5) -0.022(5) 0.004(4) 0.026(5)
C14 0.106(6) 0.125(7) 0.064(5) -0.022(5) 0.017(4) 0.013(5)
C15 0.164(9) 0.121(7) 0.058(4) 0.014(4) 0.028(5) 0.027(6)
C16 0.120(6) 0.078(4) 0.063(4) 0.004(3) 0.025(4) 0.024(4)
C21 0.069(4) 0.063(4) 0.055(3) 0.006(3) 0.014(3) 0.022(3)
C22 0.070(5) 0.098(5) 0.098(5) 0.015(4) 0.006(4) 0.026(4)
C23 0.094(6) 0.137(8) 0.117(7) 0.004(6) -0.016(5) 0.050(6)
C24 0.148(9) 0.138(9) 0.079(5) 0.023(5) 0.017(6) 0.087(8)
C25 0.159(9) 0.099(6) 0.101(6) 0.044(5) 0.034(6) 0.060(7)
C26 0.098(5) 0.072(5) 0.103(5) 0.024(4) 0.021(4) 0.019(4)
C31 0.045(3) 0.065(4) 0.063(3) 0.007(3) 0.013(2) -0.002(3)
C32 0.062(4) 0.083(4) 0.061(4) -0.002(3) 0.012(3) 0.002(3)
C33 0.078(5) 0.111(6) 0.068(4) -0.010(4) 0.007(4) 0.015(4)
C34 0.082(5) 0.175(10) 0.079(5) 0.007(6) 0.034(4) -0.012(6)
C35 0.118(7) 0.168(10) 0.091(6) -0.007(6) 0.041(5) -0.065(7)
C36 0.081(5) 0.109(6) 0.085(5) -0.003(4) 0.027(4) -0.027(4)
C41 0.042(3) 0.048(3) 0.065(3) 0.003(3) 0.006(2) -0.002(2)
C42 0.060(3) 0.057(3) 0.071(4) 0.001(3) 0.009(3) 0.006(3)
C43 0.064(4) 0.059(4) 0.100(5) 0.004(4) 0.009(4) 0.007(3)
C44 0.055(4) 0.058(4) 0.107(5) 0.021(4) -0.004(4) -0.002(3)
C45 0.074(4) 0.073(4) 0.070(4) 0.021(3) 0.002(3) -0.009(3)
C46 0.061(4) 0.065(4) 0.067(4) 0.005(3) 0.007(3) 0.007(3)
C51 0.077(4) 0.063(4) 0.070(4) 0.021(3) 0.016(3) -0.022(3)
C52 0.062(4) 0.047(3) 0.089(5) 0.016(3) 0.004(3) -0.015(3)
C53 0.082(5) 0.063(4) 0.079(4) -0.001(3) -0.003(4) -0.028(4)
C54 0.059(4) 0.084(5) 0.091(5) 0.026(4) -0.011(4) -0.023(4)
C55 0.059(4) 0.074(4) 0.104(6) 0.021(4) 0.033(4) -0.012(3)
S 0.157(5) 0.207(5) 0.089(3) 0.026(3) 0.021(2) -0.007(4)
C 0.157(5) 0.207(5) 0.089(3) 0.026(3) 0.021(2) -0.007(4)
O1 0.299(12) 0.203(9) 0.423(16) 0.134(10) 0.258(12) 0.132(9)
O2 0.150(6) 0.420(14) 0.080(4) 0.053(6) 0.015(4) 0.013(7)
O3 0.336(12) 0.219(9) 0.183(7) -0.028(6) 0.087(8) -0.181(9)
F1 0.299(12) 0.203(9) 0.423(16) 0.134(10) 0.258(12) 0.132(9)
F2 0.150(6) 0.420(14) 0.080(4) 0.053(6) 0.015(4) 0.013(7)
F3 0.336(12) 0.219(9) 0.183(7) -0.028(6) 0.087(8) -0.181(9)

loop_
_atom_type_symbol
_atom_type_description
_atom_type_scat_dispersion_real
_atom_type_scat_dispersion_imag
_atom_type_scat_source
C C 0.0033 0.0016 'International Tables Vol C Tables 4.2.6.8 and 6.1.1.4'
H H 0.0000 0.0000 'International Tables Vol C Tables 4.2.6.8 and 6.1.1.4'
N N 0.0061 0.0033 'International Tables Vol C Tables 4.2.6.8 and 6.1.1.4'
O O 0.0106 0.0060 'International Tables Vol C Tables 4.2.6.8 and 6.1.1.4'
F F 0.0171 0.0103 'International Tables Vol C Tables 4.2.6.8 and 6.1.1.4'
P P 0.1023 0.0942 'International Tables Vol C Tables 4.2.6.8 and 6.1.1.4'
S S 0.1246 0.1234 'International Tables Vol C Tables 4.2.6.8 and 6.1.1.4'
Fe Fe 0.3463 0.8444 'International Tables Vol C Tables 4.2.6.8 and 6.1.1.4'

loop_
_geom_angle_atom_site_label_1
_geom_angle_atom_site_label_2
_geom_angle_atom_site_label_3
_geom_angle
_geom_angle_site_symmetry_1
_geom_angle_site_symmetry_3
_geom_angle_publ_flag
N1 Fe C55 131.0(2) . . ?
N1 Fe C54 96.1(2) . . ?
C55 Fe C54 39.1(3) . . ?
N1 Fe C51 158.1(2) . . ?
C55 Fe C51 39.7(2) . . ?
C54 Fe C51 66.3(3) . . ?
N1 Fe C53 92.0(2) . . ?
C55 Fe C53 66.0(3) . . ?
C54 Fe C53 39.7(3) . . ?
C51 Fe C53 66.2(3) . . ?
N1 Fe C52 122.5(2) . . ?
C55 Fe C52 66.0(3) . . ?
C54 Fe C52 66.0(3) . . ?
C51 Fe C52 39.5(2) . . ?
C53 Fe C52 39.0(2) . . ?
N1 Fe P2 90.16(13) . . ?
C55 Fe P2 138.8(2) . . ?
C54 Fe P2 158.0(2) . . ?
C51 Fe P2 101.71(19) . . ?
C53 Fe P2 119.3(2) . . ?
C52 Fe P2 92.87(17) . . ?
N1 Fe P1 85.05(13) . . ?
C55 Fe P1 96.7(2) . . ?
C54 Fe P1 114.7(2) . . ?
C51 Fe P1 113.7(2) . . ?
C53 Fe P1 153.8(2) . . ?
C52 Fe P1 152.44(19) . . ?
P2 Fe P1 86.81(6) . . ?
C21 P1 C11 103.3(3) . . ?
C21 P1 C4 104.8(3) . . ?
C11 P1 C4 101.1(3) . . ?
C21 P1 Fe 115.6(2) . . ?
C11 P1 Fe 122.9(2) . . ?
C4 P1 Fe 106.89(18) . . ?
C31 P2 C41 103.5(3) . . ?
C31 P2 C5 105.4(3) . . ?
C41 P2 C5 103.4(3) . . ?
C31 P2 Fe 114.00(19) . . ?
C41 P2 Fe 120.22(17) . . ?
C5 P2 Fe 108.83(18) . . ?
C1 N1 Fe 174.4(4) . . ?
N1 C1 C3 177.0(6) . . ?
N2 C2 C3 180.000(3) . . ?
C1 C3 C1 121.3(7) 2_656 . ?
C1 C3 C2 119.4(4) 2_656 . ?
C1 C3 C2 119.4(4) . . ?
C5 C4 P1 106.8(4) . . ?
C4 C5 P2 108.1(4) . . ?
C16 C11 C12 118.0(6) . . ?
C16 C11 P1 121.1(5) . . ?
C12 C11 P1 120.7(5) . . ?
C13 C12 C11 121.0(7) . . ?
C14 C13 C12 120.9(7) . . ?
C13 C14 C15 119.6(7) . . ?
C14 C15 C16 120.4(7) . . ?
C11 C16 C15 120.2(7) . . ?
C26 C21 C22 118.0(6) . . ?
C26 C21 P1 123.9(5) . . ?
C22 C21 P1 118.1(5) . . ?
C21 C22 C23 121.1(8) . . ?
C22 C23 C24 119.9(9) . . ?
C25 C24 C23 119.2(8) . . ?
C24 C25 C26 120.9(9) . . ?
C21 C26 C25 121.0(8) . . ?
C32 C31 C36 119.2(6) . . ?
C32 C31 P2 118.2(4) . . ?
C36 C31 P2 122.6(5) . . ?
C31 C32 C33 120.3(6) . . ?
C34 C33 C32 119.4(7) . . ?
C35 C34 C33 120.5(7) . . ?
C34 C35 C36 120.7(8) . . ?
C31 C36 C35 119.7(7) . . ?
C46 C41 C42 117.3(5) . . ?
C46 C41 P2 119.6(4) . . ?
C42 C41 P2 123.0(4) . . ?
C43 C42 C41 121.0(6) . . ?
C44 C43 C42 121.2(6) . . ?
C43 C44 C45 119.3(6) . . ?
C44 C45 C46 120.0(6) . . ?
C45 C46 C41 121.2(6) . . ?
C52 C51 C55 106.8(6) . . ?
C52 C51 Fe 70.4(3) . . ?
C55 C51 Fe 69.7(3) . . ?
C53 C52 C51 108.6(6) . . ?
C53 C52 Fe 70.5(3) . . ?
C51 C52 Fe 70.1(3) . . ?
C52 C53 C54 107.9(6) . . ?
C52 C53 Fe 70.5(3) . . ?
C54 C53 Fe 69.9(4) . . ?
C55 C54 C53 107.7(6) . . ?
C55 C54 Fe 70.2(3) . . ?
C53 C54 Fe 70.4(3) . . ?
C54 C55 C51 108.9(6) . . ?
C54 C55 Fe 70.7(4) . . ?
C51 C55 Fe 70.6(3) . . ?
O2 S O3 116.3(8) . . ?
O2 S O1 116.2(8) . . ?
O3 S O1 98.6(6) . . ?
O2 S C 120.0(6) . 2_756 ?
O3 S C 105.7(6) . 2_756 ?
O1 S C 96.5(7) . 2_756 ?
O2 S S 120.0(6) . 2_756 ?
O3 S S 105.7(6) . 2_756 ?
O1 S S 96.5(7) . 2_756 ?
C S S 0.0(3) 2_756 2_756 ?

loop_
_geom_bond_atom_site_label_1
_geom_bond_atom_site_label_2
_geom_bond_distance
_geom_bond_site_symmetry_2
_geom_bond_publ_flag
Fe N1 1.906(4) . ?
Fe C55 2.070(6) . ?
Fe C54 2.078(6) . ?
Fe C51 2.081(5) . ?
Fe C53 2.084(6) . ?
Fe C52 2.084(6) . ?
Fe P2 2.1994(15) . ?
Fe P1 2.2019(16) . ?
P1 C21 1.823(6) . ?
P1 C11 1.831(6) . ?
P1 C4 1.852(5) . ?
P2 C31 1.821(5) . ?
P2 C41 1.822(5) . ?
P2 C5 1.842(5) . ?
N1 C1 1.148(6) . ?
N2 C2 1.145(15) . ?
C1 C3 1.392(7) . ?
C2 C3 1.403(14) . ?
C3 C1 1.392(7) 2_656 ?
C4 C5 1.524(7) . ?
C11 C16 1.377(8) . ?
C11 C12 1.385(8) . ?
C12 C13 1.375(9) . ?
C13 C14 1.352(10) . ?
C14 C15 1.364(11) . ?
C15 C16 1.399(9) . ?
C21 C26 1.379(9) . ?
C21 C22 1.380(9) . ?
C22 C23 1.383(10) . ?
C23 C24 1.384(13) . ?
C24 C25 1.358(13) . ?
C25 C26 1.380(10) . ?
C31 C32 1.382(8) . ?
C31 C36 1.383(8) . ?
C32 C33 1.391(9) . ?
C33 C34 1.374(11) . ?
C34 C35 1.353(12) . ?
C35 C36 1.387(10) . ?
C41 C46 1.389(8) . ?
C41 C42 1.390(7) . ?
C42 C43 1.370(8) . ?
C43 C44 1.358(9) . ?
C44 C45 1.379(9) . ?
C45 C46 1.380(8) . ?
C51 C52 1.408(9) . ?
C51 C55 1.409(9) . ?
C52 C53 1.392(8) . ?
C53 C54 1.412(9) . ?
C54 C55 1.388(9) . ?
S O2 1.234(7) . ?
S O3 1.393(8) . ?
S O1 1.488(10) . ?
S C 1.555(10) 2_756 ?
S S 1.555(10) 2_756 ?
